data_7706319
loop_
_publ_author_name
'Zhou, Daniel Y.'
'Miura-Akagi, Preston M'
'McCarty, Sierra M.'
'Guiles, Celeste H.'
'O'Donnell, Timothy J'
'Yoshida, Wesley Y.'
'Krause, Colleen E.'
'Rheingold, Arnold L.'
'Hughes, Russell P.'
'Cain, Matthew F.'

_publ_section_title
;
 P-Alkynyl functionalized benzazaphospholes as transmetalating agents.
;
_journal_issue 2
_journal_name_full 'Dalton transactions (Cambridge, England : 2003)'
_journal_page_first 599
_journal_page_last 611
_journal_paper_doi 10.1039/d0dt01367f
_journal_volume 50
_journal_year 2021
_chemical_formula_moiety 'C38 H46 N2 O0.38 P2'
_chemical_formula_sum 'C38 H46 N2 O0.38 P2'
_chemical_formula_weight 598.87
_space_group_crystal_system triclinic
_space_group_IT_number 2
_space_group_name_Hall '-P 1'
_space_group_name_H-M_alt 'P -1'
_atom_sites_solution_hydrogens geom
_atom_sites_solution_primary direct
_audit_block_doi 10.5517/ccdc.csd.cc26vykl
_audit_creation_date 2020-08-17
_audit_creation_method
;
Olex2 1.2-beta
(compiled 2018.05.29 svn.r3508 for OlexSys, GUI svn.r5506)
;
_audit_update_record
;
2020-12-19 deposited with the CCDC.	2021-01-05 downloaded from the CCDC.
;
_cell_angle_alpha 95.100(2)
_cell_angle_beta 94.213(2)
_cell_angle_gamma 113.203(2)
_cell_formula_units_Z 2
_cell_length_a 11.6914(5)
_cell_length_b 12.0731(5)
_cell_length_c 13.1054(6)
_cell_measurement_reflns_used 4609
_cell_measurement_temperature 100
_cell_measurement_theta_max 68.59
_cell_measurement_theta_min 9.89
_cell_volume 1681.56(13)
_computing_cell_refinement 'SAINT V8.40A (?, 2016)'
_computing_data_reduction 'SAINT V8.40A (?, 2016)'
_computing_molecular_graphics 'Olex2 (Dolomanov et al., 2009)'
_computing_publication_material 'Olex2 (Dolomanov et al., 2009)'
_computing_structure_refinement 'XL (Sheldrick, 2008)'
_computing_structure_solution 'ShelXS (Sheldrick, 2008)'
_diffrn_ambient_temperature 100.15
_diffrn_detector 'Bruker APEX2 area detector'
_diffrn_detector_area_resol_mean 7.9
_diffrn_detector_type 'CCD area detector'
_diffrn_measured_fraction_theta_full 0.975
_diffrn_measured_fraction_theta_max 0.973
_diffrn_measurement_device 'three-circle diffractometer'
_diffrn_measurement_device_type 'Bruker SMART APEX2 area detector'
_diffrn_measurement_method '\w and \f scans'
_diffrn_radiation_monochromator 'mirror optics'
_diffrn_radiation_probe x-ray
_diffrn_radiation_type CuK\a
_diffrn_radiation_wavelength 1.54178
_diffrn_reflns_av_R_equivalents 0.0366
_diffrn_reflns_av_unetI/netI 0.0415
_diffrn_reflns_Laue_measured_fraction_full 0.975
_diffrn_reflns_Laue_measured_fraction_max 0.973
_diffrn_reflns_limit_h_max 14
_diffrn_reflns_limit_h_min -13
_diffrn_reflns_limit_k_max 14
_diffrn_reflns_limit_k_min -14
_diffrn_reflns_limit_l_max 15
_diffrn_reflns_limit_l_min -15
_diffrn_reflns_number 15973
_diffrn_reflns_point_group_measured_fraction_full 0.975
_diffrn_reflns_point_group_measured_fraction_max 0.973
_diffrn_reflns_theta_full 67.679
_diffrn_reflns_theta_max 68.328
_diffrn_reflns_theta_min 3.410
_diffrn_source 'microfocus sealed X-ray tube'
_diffrn_source_type 'Incoatec I\ms'
_diffrn_standards_number 0
_exptl_absorpt_coefficient_mu 1.388
_exptl_absorpt_correction_T_max 0.7531
_exptl_absorpt_correction_T_min 0.6619
_exptl_absorpt_correction_type multi-scan
_exptl_absorpt_process_details
;
SADABS-2016/2 (Bruker,2016/2) was used for absorption correction.
wR2(int) was 0.0613 before and 0.0468 after correction.
The Ratio of minimum to maximum transmission is 0.8789.
The \l/2 correction factor is Not present.
;
_exptl_crystal_colour colourless
_exptl_crystal_colour_primary colourless
_exptl_crystal_density_diffrn 1.183
_exptl_crystal_description block
_exptl_crystal_F_000 642
_exptl_crystal_size_max 0.31
_exptl_crystal_size_mid 0.29
_exptl_crystal_size_min 0.28
_refine_diff_density_max 0.433
_refine_diff_density_min -0.278
_refine_diff_density_rms 0.053
_refine_ls_extinction_method none
_refine_ls_goodness_of_fit_ref 1.038
_refine_ls_hydrogen_treatment constr
_refine_ls_matrix_type full
_refine_ls_number_parameters 397
_refine_ls_number_reflns 6003
_refine_ls_number_restraints 0
_refine_ls_restrained_S_all 1.038
_refine_ls_R_factor_all 0.0405
_refine_ls_R_factor_gt 0.0370
_refine_ls_shift/su_max 0.001
_refine_ls_shift/su_mean 0.000
_refine_ls_structure_factor_coef Fsqd
_refine_ls_weighting_details 'w=1/[\s^2^(Fo^2^)+(0.0512P)^2^+0.6308P] where P=(Fo^2^+2Fc^2^)/3'
_refine_ls_weighting_scheme calc
_refine_ls_wR_factor_gt 0.0948
_refine_ls_wR_factor_ref 0.0976
_reflns_Friedel_coverage 0.000
_reflns_number_gt 5452
_reflns_number_total 6003
_reflns_threshold_expression 'I > 2\s(I)'
_cod_data_source_file d0dt01367f3.cif
_cod_data_source_block cain92_0m_a
_cod_depositor_comments 'Adding full bibliography for 7706316--7706321.cif.'
_cod_database_code 7706319
_shelx_shelxl_version_number 2018/3
_shelx_space_group_comment
;
The symmetry employed for this shelxl refinement is uniquely defined
by the following loop, which should always be used as a source of
symmetry information in preference to the above space-group names.
They are only intended as comments.
;
_shelx_estimated_absorpt_t_max 0.697
_shelx_estimated_absorpt_t_min 0.673
_olex2_refinement_description
;
1. Fixed Uiso
 At 1.2 times of:
  All C(H) groups, All C(H,H) groups
 At 1.5 times of:
  All C(H,H,H) groups
2.a Ternary CH refined with riding coordinates:
 C14(H14), C17(H17), C33(H33), C36(H36)
2.b Secondary CH2 refined with riding coordinates:
 C7(H7A,H7B), C26(H26A,H26B)
2.c Aromatic/amide H refined with riding coordinates:
 C10(H10), C21(H21), C22(H22), C5(H5), C29(H29), C2(H2), C30(H30), C4(H4),
 C12(H12), C23(H23), C31(H31), C11(H11), C24(H24), C3(H3)
2.d Idealised Me refined as rotating group:
 C35(H35A,H35B,H35C), C19(H19A,H19B,H19C), C16(H16A,H16B,H16C), C15(H15A,H15B,
 H15C), C37(H37A,H37B,H37C), C38(H38A,H38B,H38C), C18(H18A,H18B,H18C), C34(H34A,
 H34B,H34C)
;
_olex2_submission_special_instructions 'No special instructions were received'

loop_
_space_group_symop_operation_xyz
'x, y, z'
'-x, -y, -z'

loop_
_atom_site_label
_atom_site_type_symbol
_atom_site_fract_x
_atom_site_fract_y
_atom_site_fract_z
_atom_site_U_iso_or_equiv
_atom_site_adp_type
_atom_site_occupancy
_atom_site_site_symmetry_order
_atom_site_calc_flag
_atom_site_refinement_flags_posn
_atom_site_refinement_flags_adp
_atom_site_refinement_flags_occupancy
_atom_site_disorder_assembly
_atom_site_disorder_group
P2 P 0.53298(3) 0.44471(3) 0.70843(3) 0.01445(10) Uani 1 1 d . . . . .
P1 P 0.70496(3) 0.46470(3) 0.81496(3) 0.01845(11) Uani 1 1 d . . . . .
N2 N 0.41385(11) 0.35091(10) 0.76809(9) 0.0144(2) Uani 1 1 d . . . . .
N1 N 0.79812(11) 0.42615(11) 0.73851(9) 0.0149(2) Uani 1 1 d . . . . .
C27 C 0.32743(12) 0.23551(12) 0.71539(10) 0.0140(3) Uani 1 1 d . . . . .
C25 C 0.42477(13) 0.54426(13) 0.83788(11) 0.0172(3) Uani 1 1 d . . . . .
C28 C 0.24429(13) 0.22964(13) 0.62925(10) 0.0160(3) Uani 1 1 d . . . . .
C8 C 0.79426(13) 0.30550(13) 0.72131(11) 0.0150(3) Uani 1 1 d . . . . .
C20 C 0.50940(13) 0.57659(13) 0.76489(11) 0.0158(3) Uani 1 1 d . . . . .
C10 C 0.73499(14) 0.11541(14) 0.61205(12) 0.0216(3) Uani 1 1 d . . . . .
H10 H 0.696515 0.064849 0.548719 0.026 Uiso 1 1 calc R . . . .
C21 C 0.55909(14) 0.69510(13) 0.74053(12) 0.0205(3) Uani 1 1 d . . . . .
H21 H 0.617017 0.716913 0.691071 0.025 Uiso 1 1 calc R . . . .
C9 C 0.73600(13) 0.23195(13) 0.62677(11) 0.0169(3) Uani 1 1 d . . . . .
C13 C 0.85064(13) 0.26304(13) 0.79872(11) 0.0170(3) Uani 1 1 d . . . . .
C6 C 0.90017(13) 0.64140(13) 0.75630(10) 0.0165(3) Uani 1 1 d . . . . .
C1 C 0.80604(13) 0.62430(13) 0.82009(11) 0.0165(3) Uani 1 1 d . . . . .
C7 C 0.90023(14) 0.52589(13) 0.70297(11) 0.0173(3) Uani 1 1 d . . . . .
H7A H 0.886319 0.522974 0.627165 0.021 Uiso 1 1 calc R . . . .
H7B H 0.981384 0.520472 0.721211 0.021 Uiso 1 1 calc R . . . .
C14 C 0.67661(14) 0.27634(14) 0.54133(11) 0.0194(3) Uani 1 1 d . . . . .
H14 H 0.676089 0.355845 0.569551 0.023 Uiso 1 1 calc R . . . .
C32 C 0.32858(13) 0.12895(13) 0.75042(11) 0.0156(3) Uani 1 1 d . . . . .
C22 C 0.52302(15) 0.78110(14) 0.78935(13) 0.0254(3) Uani 1 1 d . . . . .
H22 H 0.555777 0.861988 0.772814 0.030 Uiso 1 1 calc R . . . .
C5 C 0.98474(15) 0.75862(14) 0.74683(12) 0.0217(3) Uani 1 1 d . . . . .
H5 H 1.047983 0.770793 0.702260 0.026 Uiso 1 1 calc R . . . .
C29 C 0.16948(14) 0.11558(14) 0.57490(11) 0.0199(3) Uani 1 1 d . . . . .
H29 H 0.114199 0.110030 0.515944 0.024 Uiso 1 1 calc R . . . .
C26 C 0.37667(14) 0.41167(13) 0.85367(11) 0.0188(3) Uani 1 1 d . . . . .
H26A H 0.414290 0.402257 0.920773 0.023 Uiso 1 1 calc R . . . .
H26B H 0.284360 0.376716 0.852322 0.023 Uiso 1 1 calc R . . . .
C2 C 0.79868(14) 0.72396(14) 0.87813(11) 0.0204(3) Uani 1 1 d . . . . .
H2 H 0.735879 0.712138 0.923085 0.024 Uiso 1 1 calc R . . . .
C30 C 0.17449(14) 0.01051(14) 0.60542(11) 0.0216(3) Uani 1 1 d . . . . .
H30 H 0.124845 -0.066037 0.566367 0.026 Uiso 1 1 calc R . . . .
C17 C 0.91973(14) 0.34234(14) 0.89943(11) 0.0199(3) Uani 1 1 d . . . . .
H17 H 0.907495 0.419895 0.901178 0.024 Uiso 1 1 calc R . . . .
C4 C 0.97593(15) 0.85776(14) 0.80310(12) 0.0244(3) Uani 1 1 d . . . . .
H4 H 1.032828 0.937862 0.796359 0.029 Uiso 1 1 calc R . . . .
C12 C 0.84632(14) 0.14554(14) 0.78042(12) 0.0221(3) Uani 1 1 d . . . . .
H12 H 0.883252 0.115444 0.832143 0.027 Uiso 1 1 calc R . . . .
C23 C 0.43927(16) 0.74900(15) 0.86216(13) 0.0273(4) Uani 1 1 d . . . . .
H23 H 0.414969 0.808307 0.895048 0.033 Uiso 1 1 calc R . . . .
C33 C 0.23321(14) 0.34212(13) 0.59429(11) 0.0189(3) Uani 1 1 d . . . . .
H33 H 0.284156 0.412714 0.647447 0.023 Uiso 1 1 calc R . . . .
C35 C 0.09725(14) 0.33088(15) 0.58623(12) 0.0242(3) Uani 1 1 d . . . . .
H35A H 0.046924 0.267891 0.529463 0.036 Uiso 1 1 calc GR . . . .
H35B H 0.095255 0.408773 0.573046 0.036 Uiso 1 1 calc GR . . . .
H35C H 0.062812 0.308791 0.651033 0.036 Uiso 1 1 calc GR . . . .
C31 C 0.25213(14) 0.01729(13) 0.69313(11) 0.0192(3) Uani 1 1 d . . . . .
H31 H 0.253354 -0.055359 0.714655 0.023 Uiso 1 1 calc R . . . .
C19 C 0.86817(16) 0.28230(16) 0.99383(12) 0.0278(4) Uani 1 1 d . . . . .
H19A H 0.777452 0.259325 0.988246 0.042 Uiso 1 1 calc GR . . . .
H19B H 0.908495 0.339567 1.056507 0.042 Uiso 1 1 calc GR . . . .
H19C H 0.885558 0.209567 0.997147 0.042 Uiso 1 1 calc GR . . . .
C36 C 0.40728(14) 0.13233(13) 0.84906(11) 0.0196(3) Uani 1 1 d . . . . .
H36 H 0.453681 0.219153 0.879778 0.024 Uiso 1 1 calc R . . . .
C16 C 0.54059(15) 0.18813(16) 0.50565(13) 0.0274(4) Uani 1 1 d . . . . .
H16A H 0.538951 0.111448 0.472405 0.041 Uiso 1 1 calc GR . . . .
H16B H 0.502476 0.223845 0.456353 0.041 Uiso 1 1 calc GR . . . .
H16C H 0.493370 0.172707 0.565369 0.041 Uiso 1 1 calc GR . . . .
C11 C 0.78899(15) 0.07217(14) 0.68797(13) 0.0240(3) Uani 1 1 d . . . . .
H11 H 0.786737 -0.007523 0.676727 0.029 Uiso 1 1 calc R . . . .
C24 C 0.39029(15) 0.63096(14) 0.88774(12) 0.0239(3) Uani 1 1 d . . . . .
H24 H 0.334089 0.609974 0.938554 0.029 Uiso 1 1 calc R . . . .
C15 C 0.75372(16) 0.29809(15) 0.44962(12) 0.0253(3) Uani 1 1 d . . . . .
H15A H 0.839857 0.356037 0.473335 0.038 Uiso 1 1 calc GR . . . .
H15B H 0.716268 0.331074 0.397408 0.038 Uiso 1 1 calc GR . . . .
H15C H 0.754277 0.221048 0.419563 0.038 Uiso 1 1 calc GR . . . .
C3 C 0.88422(15) 0.84002(14) 0.86911(12) 0.0227(3) Uani 1 1 d . . . . .
H3 H 0.880152 0.908114 0.908417 0.027 Uiso 1 1 calc R . . . .
C37 C 0.32224(17) 0.06470(18) 0.92672(13) 0.0342(4) Uani 1 1 d . . . . .
H37A H 0.259934 0.098696 0.937715 0.051 Uiso 1 1 calc GR . . . .
H37B H 0.372977 0.073848 0.992356 0.051 Uiso 1 1 calc GR . . . .
H37C H 0.279429 -0.021695 0.899772 0.051 Uiso 1 1 calc GR . . . .
C38 C 0.50333(16) 0.07921(16) 0.82767(14) 0.0303(4) Uani 1 1 d . . . . .
H38A H 0.459914 -0.004794 0.794285 0.045 Uiso 1 1 calc GR . . . .
H38B H 0.550990 0.080601 0.892839 0.045 Uiso 1 1 calc GR . . . .
H38C H 0.560714 0.127730 0.782148 0.045 Uiso 1 1 calc GR . . . .
C18 C 1.06045(14) 0.37387(15) 0.90309(12) 0.0245(3) Uani 1 1 d . . . . .
H18A H 1.074969 0.299181 0.901688 0.037 Uiso 1 1 calc GR . . . .
H18B H 1.104409 0.427981 0.966644 0.037 Uiso 1 1 calc GR . . . .
H18C H 1.092005 0.414621 0.843294 0.037 Uiso 1 1 calc GR . . . .
C34 C 0.28663(16) 0.36890(16) 0.49160(13) 0.0278(4) Uani 1 1 d . . . . .
H34A H 0.373074 0.375144 0.497867 0.042 Uiso 1 1 calc GR . . . .
H34B H 0.285422 0.445694 0.474061 0.042 Uiso 1 1 calc GR . . . .
H34C H 0.235578 0.302987 0.437180 0.042 Uiso 1 1 calc GR . . . .
O1 O 0.6733(2) 0.4146(2) 0.89894(19) 0.0190(10) Uani 0.382(5) 1 d . . . . .

loop_
_atom_site_aniso_label
_atom_site_aniso_U_11
_atom_site_aniso_U_22
_atom_site_aniso_U_33
_atom_site_aniso_U_23
_atom_site_aniso_U_13
_atom_site_aniso_U_12
P2 0.01165(19) 0.01239(18) 0.02006(19) 0.00356(13) 0.00389(13) 0.00500(14)
P1 0.01074(19) 0.01591(19) 0.0264(2) -0.00445(14) 0.00121(14) 0.00459(15)
N2 0.0118(6) 0.0133(6) 0.0169(6) 0.0006(4) 0.0025(4) 0.0039(5)
N1 0.0121(6) 0.0137(6) 0.0191(6) 0.0018(4) 0.0015(4) 0.0055(5)
C27 0.0109(7) 0.0141(7) 0.0164(6) 0.0017(5) 0.0036(5) 0.0040(5)
C25 0.0142(7) 0.0158(7) 0.0196(7) 0.0002(5) -0.0012(5) 0.0049(6)
C28 0.0136(7) 0.0176(7) 0.0161(7) 0.0032(5) 0.0037(5) 0.0051(6)
C8 0.0122(7) 0.0146(7) 0.0188(7) 0.0026(5) 0.0041(5) 0.0057(6)
C20 0.0114(7) 0.0151(7) 0.0210(7) 0.0009(5) -0.0015(5) 0.0063(6)
C10 0.0208(8) 0.0176(7) 0.0242(7) -0.0014(6) 0.0030(6) 0.0062(6)
C21 0.0181(8) 0.0174(7) 0.0278(8) 0.0061(6) 0.0034(6) 0.0081(6)
C9 0.0131(7) 0.0174(7) 0.0187(7) 0.0013(5) 0.0032(5) 0.0045(6)
C13 0.0123(7) 0.0187(7) 0.0207(7) 0.0036(6) 0.0034(5) 0.0065(6)
C6 0.0168(7) 0.0173(7) 0.0155(7) 0.0026(5) -0.0024(5) 0.0077(6)
C1 0.0131(7) 0.0168(7) 0.0182(7) -0.0004(5) -0.0037(5) 0.0059(6)
C7 0.0190(7) 0.0163(7) 0.0177(7) 0.0048(5) 0.0050(5) 0.0071(6)
C14 0.0199(8) 0.0185(7) 0.0191(7) -0.0010(5) 0.0002(6) 0.0082(6)
C32 0.0139(7) 0.0155(7) 0.0181(7) 0.0037(5) 0.0048(5) 0.0058(6)
C22 0.0247(8) 0.0147(7) 0.0379(9) 0.0044(6) 0.0012(7) 0.0094(6)
C5 0.0222(8) 0.0195(7) 0.0229(7) 0.0054(6) 0.0040(6) 0.0070(6)
C29 0.0174(7) 0.0217(7) 0.0172(7) 0.0009(6) -0.0011(5) 0.0051(6)
C26 0.0183(8) 0.0174(7) 0.0193(7) 0.0013(5) 0.0053(5) 0.0055(6)
C2 0.0159(7) 0.0207(7) 0.0227(7) -0.0032(6) -0.0002(5) 0.0071(6)
C30 0.0207(8) 0.0159(7) 0.0218(7) -0.0027(6) 0.0023(6) 0.0019(6)
C17 0.0190(8) 0.0228(8) 0.0197(7) 0.0020(6) -0.0001(6) 0.0110(6)
C4 0.0238(8) 0.0163(7) 0.0292(8) 0.0029(6) 0.0006(6) 0.0044(6)
C12 0.0217(8) 0.0214(8) 0.0271(8) 0.0070(6) 0.0035(6) 0.0119(7)
C23 0.0260(9) 0.0190(8) 0.0385(9) -0.0039(6) 0.0037(7) 0.0125(7)
C33 0.0172(7) 0.0192(7) 0.0201(7) 0.0044(6) -0.0010(5) 0.0072(6)
C35 0.0203(8) 0.0264(8) 0.0285(8) 0.0047(6) 0.0007(6) 0.0125(7)
C31 0.0208(8) 0.0130(7) 0.0231(7) 0.0029(5) 0.0052(6) 0.0056(6)
C19 0.0250(9) 0.0360(9) 0.0238(8) 0.0053(7) 0.0040(6) 0.0130(7)
C36 0.0193(8) 0.0163(7) 0.0225(7) 0.0045(6) -0.0005(6) 0.0066(6)
C16 0.0219(8) 0.0310(9) 0.0256(8) 0.0013(6) -0.0043(6) 0.0084(7)
C11 0.0258(8) 0.0155(7) 0.0328(8) 0.0027(6) 0.0062(6) 0.0101(7)
C24 0.0206(8) 0.0215(8) 0.0283(8) -0.0025(6) 0.0056(6) 0.0079(7)
C15 0.0298(9) 0.0253(8) 0.0208(7) 0.0028(6) 0.0030(6) 0.0112(7)
C3 0.0230(8) 0.0163(7) 0.0268(8) -0.0039(6) -0.0027(6) 0.0081(6)
C37 0.0290(9) 0.0463(11) 0.0221(8) 0.0117(7) 0.0016(7) 0.0084(8)
C38 0.0258(9) 0.0294(9) 0.0408(10) 0.0096(7) 0.0004(7) 0.0160(8)
C18 0.0189(8) 0.0303(8) 0.0238(8) 0.0033(6) -0.0019(6) 0.0100(7)
C34 0.0271(9) 0.0332(9) 0.0279(8) 0.0149(7) 0.0064(6) 0.0145(7)
O1 0.0205(16) 0.0218(16) 0.0152(14) 0.0086(10) 0.0070(10) 0.0070(12)

loop_
_atom_type_symbol
_atom_type_description
_atom_type_scat_dispersion_real
_atom_type_scat_dispersion_imag
_atom_type_scat_source
C C 0.0181 0.0091 'International Tables Vol C Tables 4.2.6.8 and 6.1.1.4'
H H 0.0000 0.0000 'International Tables Vol C Tables 4.2.6.8 and 6.1.1.4'
N N 0.0311 0.0180 'International Tables Vol C Tables 4.2.6.8 and 6.1.1.4'
O O 0.0492 0.0322 'International Tables Vol C Tables 4.2.6.8 and 6.1.1.4'
P P 0.2955 0.4335 'International Tables Vol C Tables 4.2.6.8 and 6.1.1.4'

loop_
_citation_id
_citation_doi
_citation_year
1 10.1039/D0DT01367F 2020

loop_
_geom_angle_atom_site_label_1
_geom_angle_atom_site_label_2
_geom_angle_atom_site_label_3
_geom_angle
_geom_angle_site_symmetry_1
_geom_angle_site_symmetry_3
_geom_angle_publ_flag
N2 P2 P1 101.90(4) . . ?
N2 P2 C20 90.64(6) . . ?
C20 P2 P1 99.23(5) . . ?
N1 P1 P2 105.89(4) . . ?
N1 P1 C1 90.58(6) . . ?
C1 P1 P2 102.93(5) . . ?
O1 P1 P2 111.38(12) . . ?
O1 P1 N1 121.29(12) . . ?
O1 P1 C1 121.64(13) . . ?
C27 N2 P2 120.58(9) . . ?
C27 N2 C26 120.15(11) . . ?
C26 N2 P2 115.06(9) . . ?
C8 N1 P1 123.52(9) . . ?
C8 N1 C7 118.87(11) . . ?
C7 N1 P1 116.84(9) . . ?
C28 C27 N2 120.30(12) . . ?
C32 C27 N2 118.69(12) . . ?
C32 C27 C28 121.01(13) . . ?
C20 C25 C26 114.24(12) . . ?
C24 C25 C20 120.01(14) . . ?
C24 C25 C26 125.74(14) . . ?
C27 C28 C33 122.49(13) . . ?
C29 C28 C27 118.24(13) . . ?
C29 C28 C33 119.28(12) . . ?
C9 C8 N1 119.67(12) . . ?
C13 C8 N1 119.37(12) . . ?
C13 C8 C9 120.95(13) . . ?
C25 C20 P2 110.73(11) . . ?
C21 C20 P2 128.64(11) . . ?
C21 C20 C25 120.57(13) . . ?
C9 C10 H10 119.3 . . ?
C11 C10 H10 119.3 . . ?
C11 C10 C9 121.33(14) . . ?
C20 C21 H21 120.4 . . ?
C22 C21 C20 119.30(14) . . ?
C22 C21 H21 120.4 . . ?
C8 C9 C14 122.01(12) . . ?
C10 C9 C8 118.25(13) . . ?
C10 C9 C14 119.74(13) . . ?
C8 C13 C17 122.22(13) . . ?
C12 C13 C8 118.54(13) . . ?
C12 C13 C17 119.21(13) . . ?
C1 C6 C7 114.47(13) . . ?
C1 C6 C5 119.92(14) . . ?
C5 C6 C7 125.60(13) . . ?
C6 C1 P1 111.37(10) . . ?
C6 C1 C2 120.43(14) . . ?
C2 C1 P1 128.20(12) . . ?
N1 C7 C6 106.34(11) . . ?
N1 C7 H7A 110.5 . . ?
N1 C7 H7B 110.5 . . ?
C6 C7 H7A 110.5 . . ?
C6 C7 H7B 110.5 . . ?
H7A C7 H7B 108.7 . . ?
C9 C14 H14 107.8 . . ?
C9 C14 C16 111.76(13) . . ?
C9 C14 C15 111.07(12) . . ?
C16 C14 H14 107.8 . . ?
C16 C14 C15 110.42(12) . . ?
C15 C14 H14 107.8 . . ?
C27 C32 C36 122.00(13) . . ?
C31 C32 C27 118.26(13) . . ?
C31 C32 C36 119.72(13) . . ?
C21 C22 H22 119.9 . . ?
C23 C22 C21 120.10(15) . . ?
C23 C22 H22 119.9 . . ?
C6 C5 H5 120.2 . . ?
C4 C5 C6 119.57(14) . . ?
C4 C5 H5 120.2 . . ?
C28 C29 H29 119.4 . . ?
C30 C29 C28 121.20(13) . . ?
C30 C29 H29 119.4 . . ?
N2 C26 C25 105.93(11) . . ?
N2 C26 H26A 110.6 . . ?
N2 C26 H26B 110.6 . . ?
C25 C26 H26A 110.6 . . ?
C25 C26 H26B 110.6 . . ?
H26A C26 H26B 108.7 . . ?
C1 C2 H2 120.4 . . ?
C3 C2 C1 119.12(14) . . ?
C3 C2 H2 120.4 . . ?
C29 C30 H30 120.1 . . ?
C29 C30 C31 119.85(14) . . ?
C31 C30 H30 120.1 . . ?
C13 C17 H17 107.9 . . ?
C13 C17 C19 112.03(13) . . ?
C13 C17 C18 110.16(12) . . ?
C19 C17 H17 107.9 . . ?
C19 C17 C18 110.84(12) . . ?
C18 C17 H17 107.9 . . ?
C5 C4 H4 119.9 . . ?
C3 C4 C5 120.28(14) . . ?
C3 C4 H4 119.9 . . ?
C13 C12 H12 119.5 . . ?
C11 C12 C13 121.08(14) . . ?
C11 C12 H12 119.5 . . ?
C22 C23 H23 119.6 . . ?
C22 C23 C24 120.90(14) . . ?
C24 C23 H23 119.6 . . ?
C28 C33 H33 107.7 . . ?
C28 C33 C35 111.77(12) . . ?
C28 C33 C34 111.16(12) . . ?
C35 C33 H33 107.7 . . ?
C34 C33 H33 107.7 . . ?
C34 C33 C35 110.50(12) . . ?
C33 C35 H35A 109.5 . . ?
C33 C35 H35B 109.5 . . ?
C33 C35 H35C 109.5 . . ?
H35A C35 H35B 109.5 . . ?
H35A C35 H35C 109.5 . . ?
H35B C35 H35C 109.5 . . ?
C32 C31 H31 119.4 . . ?
C30 C31 C32 121.25(13) . . ?
C30 C31 H31 119.4 . . ?
C17 C19 H19A 109.5 . . ?
C17 C19 H19B 109.5 . . ?
C17 C19 H19C 109.5 . . ?
H19A C19 H19B 109.5 . . ?
H19A C19 H19C 109.5 . . ?
H19B C19 H19C 109.5 . . ?
C32 C36 H36 108.1 . . ?
C32 C36 C37 109.99(12) . . ?
C32 C36 C38 111.40(13) . . ?
C37 C36 H36 108.1 . . ?
C38 C36 H36 108.1 . . ?
C38 C36 C37 110.90(13) . . ?
C14 C16 H16A 109.5 . . ?
C14 C16 H16B 109.5 . . ?
C14 C16 H16C 109.5 . . ?
H16A C16 H16B 109.5 . . ?
H16A C16 H16C 109.5 . . ?
H16B C16 H16C 109.5 . . ?
C10 C11 C12 119.84(14) . . ?
C10 C11 H11 120.1 . . ?
C12 C11 H11 120.1 . . ?
C25 C24 C23 119.12(15) . . ?
C25 C24 H24 120.4 . . ?
C23 C24 H24 120.4 . . ?
C14 C15 H15A 109.5 . . ?
C14 C15 H15B 109.5 . . ?
C14 C15 H15C 109.5 . . ?
H15A C15 H15B 109.5 . . ?
H15A C15 H15C 109.5 . . ?
H15B C15 H15C 109.5 . . ?
C2 C3 C4 120.62(14) . . ?
C2 C3 H3 119.7 . . ?
C4 C3 H3 119.7 . . ?
C36 C37 H37A 109.5 . . ?
C36 C37 H37B 109.5 . . ?
C36 C37 H37C 109.5 . . ?
H37A C37 H37B 109.5 . . ?
H37A C37 H37C 109.5 . . ?
H37B C37 H37C 109.5 . . ?
C36 C38 H38A 109.5 . . ?
C36 C38 H38B 109.5 . . ?
C36 C38 H38C 109.5 . . ?
H38A C38 H38B 109.5 . . ?
H38A C38 H38C 109.5 . . ?
H38B C38 H38C 109.5 . . ?
C17 C18 H18A 109.5 . . ?
C17 C18 H18B 109.5 . . ?
C17 C18 H18C 109.5 . . ?
H18A C18 H18B 109.5 . . ?
H18A C18 H18C 109.5 . . ?
H18B C18 H18C 109.5 . . ?
C33 C34 H34A 109.5 . . ?
C33 C34 H34B 109.5 . . ?
C33 C34 H34C 109.5 . . ?
H34A C34 H34B 109.5 . . ?
H34A C34 H34C 109.5 . . ?
H34B C34 H34C 109.5 . . ?

loop_
_geom_bond_atom_site_label_1
_geom_bond_atom_site_label_2
_geom_bond_distance
_geom_bond_site_symmetry_2
_geom_bond_publ_flag
P2 P1 2.2793(5) . ?
P2 N2 1.7053(12) . ?
P2 C20 1.8235(14) . ?
P1 N1 1.6981(12) . ?
P1 C1 1.8124(15) . ?
P1 O1 1.310(2) . ?
N2 C27 1.4340(18) . ?
N2 C26 1.4702(18) . ?
N1 C8 1.4363(18) . ?
N1 C7 1.4631(18) . ?
C27 C28 1.4123(19) . ?
C27 C32 1.4085(19) . ?
C25 C20 1.395(2) . ?
C25 C26 1.513(2) . ?
C25 C24 1.391(2) . ?
C28 C29 1.398(2) . ?
C28 C33 1.5203(19) . ?
C8 C9 1.411(2) . ?
C8 C13 1.410(2) . ?
C20 C21 1.393(2) . ?
C10 H10 0.9500 . ?
C10 C9 1.398(2) . ?
C10 C11 1.386(2) . ?
C21 H21 0.9500 . ?
C21 C22 1.390(2) . ?
C9 C14 1.520(2) . ?
C13 C17 1.523(2) . ?
C13 C12 1.398(2) . ?
C6 C1 1.393(2) . ?
C6 C7 1.5036(19) . ?
C6 C5 1.394(2) . ?
C1 C2 1.401(2) . ?
C7 H7A 0.9900 . ?
C7 H7B 0.9900 . ?
C14 H14 1.0000 . ?
C14 C16 1.533(2) . ?
C14 C15 1.535(2) . ?
C32 C31 1.397(2) . ?
C32 C36 1.5185(19) . ?
C22 H22 0.9500 . ?
C22 C23 1.387(2) . ?
C5 H5 0.9500 . ?
C5 C4 1.392(2) . ?
C29 H29 0.9500 . ?
C29 C30 1.385(2) . ?
C26 H26A 0.9900 . ?
C26 H26B 0.9900 . ?
C2 H2 0.9500 . ?
C2 C3 1.386(2) . ?
C30 H30 0.9500 . ?
C30 C31 1.387(2) . ?
C17 H17 1.0000 . ?
C17 C19 1.531(2) . ?
C17 C18 1.531(2) . ?
C4 H4 0.9500 . ?
C4 C3 1.390(2) . ?
C12 H12 0.9500 . ?
C12 C11 1.387(2) . ?
C23 H23 0.9500 . ?
C23 C24 1.393(2) . ?
C33 H33 1.0000 . ?
C33 C35 1.536(2) . ?
C33 C34 1.532(2) . ?
C35 H35A 0.9800 . ?
C35 H35B 0.9800 . ?
C35 H35C 0.9800 . ?
C31 H31 0.9500 . ?
C19 H19A 0.9800 . ?
C19 H19B 0.9800 . ?
C19 H19C 0.9800 . ?
C36 H36 1.0000 . ?
C36 C37 1.532(2) . ?
C36 C38 1.527(2) . ?
C16 H16A 0.9800 . ?
C16 H16B 0.9800 . ?
C16 H16C 0.9800 . ?
C11 H11 0.9500 . ?
C24 H24 0.9500 . ?
C15 H15A 0.9800 . ?
C15 H15B 0.9800 . ?
C15 H15C 0.9800 . ?
C3 H3 0.9500 . ?
C37 H37A 0.9800 . ?
C37 H37B 0.9800 . ?
C37 H37C 0.9800 . ?
C38 H38A 0.9800 . ?
C38 H38B 0.9800 . ?
C38 H38C 0.9800 . ?
C18 H18A 0.9800 . ?
C18 H18B 0.9800 . ?
C18 H18C 0.9800 . ?
C34 H34A 0.9800 . ?
C34 H34B 0.9800 . ?
C34 H34C 0.9800 . ?
